data_1561107
loop_
_publ_author_name
'Chen, Yong-Qiang'
'Tian, Yuan'
'Li, Na'
'Liu, Sui-Jun'

_publ_section_title
;
 Ni(II)/Zn(II)-triazolate clusters based MOFs constructed from a V-shaped
 dicarboxylate ligand: Magnetic properties and phosphate sensing
;
_journal_name_full 'Journal of Solid State Chemistry'
_journal_page_first 100
_journal_page_last 105
_journal_paper_doi 10.1016/j.jssc.2018.03.015
_journal_volume 262
_journal_year 2018
_chemical_formula_sum 'C16 H19 N3 O11 S Zn2'
_chemical_formula_weight 592.14
_space_group_crystal_system tetragonal
_space_group_IT_number 88
_space_group_name_Hall '-I 4ad'
_space_group_name_H-M_alt 'I 41/a :2'
_atom_sites_solution_hydrogens mixed
_cell_angle_alpha 90
_cell_angle_beta 90
_cell_angle_gamma 90
_cell_formula_units_Z 16
_cell_length_a 24.9898(13)
_cell_length_b 24.9898(13)
_cell_length_c 14.9086(15)
_cell_measurement_reflns_used 79538
_cell_measurement_temperature 297(2)
_cell_measurement_theta_max 24.992
_cell_measurement_theta_min 2.966
_cell_volume 9310.3(12)
_computing_cell_refinement 'Bruker SMART'
_computing_data_collection 'Bruker SMART'
_computing_data_reduction 'Bruker SAINT'
_computing_molecular_graphics 'Bruker SHELXTL'
_computing_publication_material 'Bruker SHELXTL'
_computing_structure_refinement 'SHELXL-2014/7 (Sheldrick, 2014)'
_computing_structure_solution 'SHELXS-97 (Sheldrick, 1997)'
_diffrn_ambient_temperature 297(2)
_diffrn_detector_area_resol_mean 0
_diffrn_measured_fraction_theta_full 0.997
_diffrn_measured_fraction_theta_max 0.997
_diffrn_measurement_device_type 'D8 QUEST'
_diffrn_measurement_method \w
_diffrn_radiation_type MoK\a
_diffrn_radiation_wavelength 0.71073
_diffrn_reflns_av_R_equivalents 0.0284
_diffrn_reflns_av_unetI/netI 0.0115
_diffrn_reflns_Laue_measured_fraction_full 0.997
_diffrn_reflns_Laue_measured_fraction_max 0.997
_diffrn_reflns_limit_h_max 29
_diffrn_reflns_limit_h_min -29
_diffrn_reflns_limit_k_max 29
_diffrn_reflns_limit_k_min -29
_diffrn_reflns_limit_l_max 17
_diffrn_reflns_limit_l_min -17
_diffrn_reflns_number 79538
_diffrn_reflns_point_group_measured_fraction_full 0.997
_diffrn_reflns_point_group_measured_fraction_max 0.997
_diffrn_reflns_theta_full 24.992
_diffrn_reflns_theta_max 24.992
_diffrn_reflns_theta_min 2.966
_diffrn_source 'fine-focus sealed tube'
_exptl_absorpt_coefficient_mu 2.211
_exptl_absorpt_correction_T_max 0.671
_exptl_absorpt_correction_T_min 0.567
_exptl_absorpt_correction_type multi-scan
_exptl_absorpt_process_details CrystalClear
_exptl_crystal_colour COLORLESS
_exptl_crystal_density_diffrn 1.690
_exptl_crystal_density_method 'not measured'
_exptl_crystal_description BLOCK
_exptl_crystal_F_000 4800
_exptl_crystal_size_max 0.26
_exptl_crystal_size_mid 0.23
_exptl_crystal_size_min 0.18
_refine_diff_density_max 0.466
_refine_diff_density_min -0.486
_refine_diff_density_rms 0.064
_refine_ls_extinction_coef .
_refine_ls_extinction_method none
_refine_ls_goodness_of_fit_ref 1.044
_refine_ls_hydrogen_treatment constr
_refine_ls_matrix_type full
_refine_ls_number_parameters 280
_refine_ls_number_reflns 4083
_refine_ls_number_restraints 0
_refine_ls_restrained_S_all 1.044
_refine_ls_R_factor_all 0.0340
_refine_ls_R_factor_gt 0.0290
_refine_ls_shift/su_max 0.001
_refine_ls_shift/su_mean 0.000
_refine_ls_structure_factor_coef Fsqd
_refine_ls_weighting_details 'w=1/[\s^2^(Fo^2^)+(0.0382P)^2^+20.9972P] where P=(Fo^2^+2Fc^2^)/3'
_refine_ls_weighting_scheme calc
_refine_ls_wR_factor_gt 0.0719
_refine_ls_wR_factor_ref 0.0741
_reflns_Friedel_coverage 0.000
_reflns_Friedel_fraction_full .
_reflns_Friedel_fraction_max .
_reflns_number_gt 3643
_reflns_number_total 4083
_reflns_threshold_expression 'I > 2\s(I)'
_cod_data_source_file JSSC-2018-262-100.cif
_cod_data_source_block 2
_cod_depositor_comments
;
The following automatic conversions were performed:

data item '_exptl_absorpt_correction_type' value 'Multi-scan' was
changed to 'multi-scan' in accordance with the built-in table derived
from the CIF Core dictionary named 'cif_core.dic' version 2.4.5 last
updated on 2014-11-21.

Automatic conversion script
Id: cif_fix_values 8369 2020-08-20 11:38:08Z andrius 
;
_cod_original_cell_volume 9310.3(13)
_cod_original_sg_symbol_H-M 'I 41/a'
_cod_database_code 1561107
_shelx_space_group_comment
;
The symmetry employed for this shelxl refinement is uniquely defined
by the following loop, which should always be used as a source of
symmetry information in preference to the above space-group names.
They are only intended as comments.
;

loop_
_space_group_symop_operation_xyz
'x, y, z'
'-x+1/2, -y, z+1/2'
'-y+3/4, x+1/4, z+1/4'
'y+3/4, -x+3/4, z+3/4'
'x+1/2, y+1/2, z+1/2'
'-x+1, -y+1/2, z+1'
'-y+5/4, x+3/4, z+3/4'
'y+5/4, -x+5/4, z+5/4'
'-x, -y, -z'
'x-1/2, y, -z-1/2'
'y-3/4, -x-1/4, -z-1/4'
'-y-3/4, x-3/4, -z-3/4'
'-x+1/2, -y+1/2, -z+1/2'
'x, y+1/2, -z'
'y-1/4, -x+1/4, -z+1/4'
'-y-1/4, x-1/4, -z-1/4'

loop_
_atom_site_label
_atom_site_type_symbol
_atom_site_fract_x
_atom_site_fract_y
_atom_site_fract_z
_atom_site_U_iso_or_equiv
_atom_site_adp_type
_atom_site_occupancy
_atom_site_site_symmetry_order
_atom_site_calc_flag
_atom_site_refinement_flags_posn
_atom_site_refinement_flags_adp
_atom_site_refinement_flags_occupancy
_atom_site_disorder_assembly
_atom_site_disorder_group
N3 N 0.59334(8) 0.65694(8) 0.61244(15) 0.0299(5) Uani 1 1 d . . . . .
C1 C 0.34310(10) 0.51912(10) 0.56411(17) 0.0269(6) Uani 1 1 d . . . . .
C2 C 0.28296(10) 0.51476(10) 0.57674(16) 0.0259(5) Uani 1 1 d . . . . .
C3 C 0.25231(10) 0.56053(11) 0.58076(18) 0.0318(6) Uani 1 1 d . . . . .
H6 H 0.2687 0.5938 0.5760 0.038 Uiso 1 1 calc R U . . .
C4 C 0.19758(10) 0.55757(12) 0.59176(19) 0.0346(6) Uani 1 1 d . . . . .
H50 H 0.1770 0.5885 0.5939 0.042 Uiso 1 1 calc R U . . .
C5 C 0.17386(10) 0.50784(11) 0.59962(17) 0.0305(6) Uani 1 1 d . . . . .
C6 C 0.20382(11) 0.46189(12) 0.5956(2) 0.0420(7) Uani 1 1 d . . . . .
H51 H 0.1874 0.4286 0.6002 0.050 Uiso 1 1 calc R U . . .
C7 C 0.25865(11) 0.46543(11) 0.5846(2) 0.0392(7) Uani 1 1 d . . . . .
H4 H 0.2792 0.4344 0.5826 0.047 Uiso 1 1 calc R U . . .
C8 C 0.07983(10) 0.50093(12) 0.50150(18) 0.0340(6) Uani 1 1 d . . . . .
C9 C 0.07034(13) 0.54766(13) 0.4560(2) 0.0439(7) Uani 1 1 d . . . . .
H11 H 0.0726 0.5805 0.4851 0.053 Uiso 1 1 calc R U . . .
C10 C 0.05721(13) 0.54500(12) 0.3653(2) 0.0434(7) Uani 1 1 d . . . . .
H15 H 0.0507 0.5764 0.3337 0.052 Uiso 1 1 calc R U . . .
C11 C 0.05376(10) 0.49666(11) 0.32184(17) 0.0316(6) Uani 1 1 d . . . . .
C12 C 0.06129(13) 0.45016(12) 0.3695(2) 0.0434(7) Uani 1 1 d . . . . .
H10 H 0.0576 0.4173 0.3409 0.052 Uiso 1 1 calc R U . . .
C13 C 0.07438(14) 0.45190(13) 0.4602(2) 0.0460(8) Uani 1 1 d . . . . .
H9 H 0.0794 0.4204 0.4925 0.055 Uiso 1 1 calc R U . . .
C14 C 0.04549(10) 0.49421(12) 0.22230(18) 0.0342(6) Uani 1 1 d . . . . .
C15 C 0.53975(10) 0.65686(10) 0.62071(18) 0.0306(6) Uani 1 1 d . . . . .
H12 H 0.5213 0.6786 0.6608 0.037 Uiso 1 1 calc R U . . .
C16 C 0.60176(10) 0.62019(10) 0.54916(18) 0.0309(6) Uani 1 1 d . . . . .
H13 H 0.6355 0.6108 0.5283 0.037 Uiso 1 1 calc R U . . .
N1 N 0.51626(8) 0.62277(8) 0.56605(14) 0.0274(5) Uani 1 1 d . . . . .
N2 N 0.55708(8) 0.59864(8) 0.51947(14) 0.0271(5) Uani 1 1 d . . . . .
O1 O 0.46258(7) 0.53560(7) 0.47551(12) 0.0261(4) Uani 1 1 d . . . . .
O2 O 0.36080(7) 0.56567(7) 0.55483(14) 0.0382(5) Uani 1 1 d . . . . .
O3 O 0.36947(7) 0.47695(7) 0.56382(14) 0.0374(5) Uani 1 1 d . . . . .
O4 O 0.03701(8) 0.53785(8) 0.18171(13) 0.0418(5) Uani 1 1 d . . . . .
O5 O 0.04868(9) 0.44996(9) 0.18484(14) 0.0478(5) Uani 1 1 d . . . . .
O6 O 0.41560(10) 0.64696(10) 0.43966(15) 0.0545(6) Uani 1 1 d . . . . .
O7 O 0.09200(9) 0.45386(11) 0.65555(15) 0.0577(7) Uani 1 1 d . . . . .
O8 O 0.08493(8) 0.55219(11) 0.65319(15) 0.0544(6) Uani 1 1 d . . . . .
S1 S 0.10365(3) 0.50364(3) 0.61293(5) 0.03840(18) Uani 1 1 d . . . . .
Zn2 Zn 0.54715(2) 0.53058(2) 0.45055(2) 0.02573(10) Uani 1 1 d . . . . .
Zn1 Zn 0.43781(2) 0.59665(2) 0.55874(2) 0.02789(10) Uani 1 1 d . . . . .
O9 O 0.9552(2) 0.6175(3) 0.2204(4) 0.212(3) Uani 1 1 d . . . . .
H6D H 0.3812 0.6561 0.4398 0.255 Uiso 1 1 d R U . . .
H6C H 0.4278 0.6482 0.3916 0.255 Uiso 1 1 d R U . . .
H9C H 0.9351 0.5924 0.2390 0.255 Uiso 1 1 d R U . . .
H9D H 0.9784 0.5926 0.2207 0.255 Uiso 1 1 d R U . . .
H1D H 0.4454 0.5279 0.5253 0.255 Uiso 1 1 d R U . . .

loop_
_atom_site_aniso_label
_atom_site_aniso_U_11
_atom_site_aniso_U_22
_atom_site_aniso_U_33
_atom_site_aniso_U_23
_atom_site_aniso_U_13
_atom_site_aniso_U_12
N3 0.0208(11) 0.0260(11) 0.0429(13) -0.0126(10) -0.0049(9) 0.0003(9)
C1 0.0227(13) 0.0304(14) 0.0277(13) -0.0080(10) 0.0023(10) -0.0020(11)
C2 0.0214(12) 0.0310(14) 0.0254(12) -0.0020(10) 0.0006(10) -0.0014(10)
C3 0.0272(14) 0.0318(14) 0.0363(14) -0.0003(11) 0.0012(11) -0.0036(11)
C4 0.0242(13) 0.0412(16) 0.0385(15) -0.0013(12) 0.0008(11) 0.0041(12)
C5 0.0205(13) 0.0470(16) 0.0240(13) 0.0026(11) 0.0000(10) -0.0040(11)
C6 0.0313(15) 0.0377(16) 0.0572(19) 0.0081(14) 0.0020(14) -0.0110(13)
C7 0.0301(15) 0.0308(15) 0.0567(18) 0.0011(13) 0.0010(13) 0.0002(12)
C8 0.0215(13) 0.0505(17) 0.0300(14) -0.0014(13) -0.0008(11) -0.0031(12)
C9 0.0493(18) 0.0418(17) 0.0407(16) -0.0067(14) -0.0090(14) 0.0030(14)
C10 0.0511(19) 0.0408(17) 0.0383(16) 0.0058(13) -0.0086(14) 0.0080(14)
C11 0.0229(13) 0.0409(16) 0.0311(14) 0.0014(12) -0.0046(11) 0.0017(11)
C12 0.0561(19) 0.0372(16) 0.0369(16) -0.0017(13) -0.0067(14) -0.0064(14)
C13 0.057(2) 0.0427(18) 0.0386(16) 0.0100(14) -0.0072(14) -0.0047(15)
C14 0.0233(13) 0.0452(17) 0.0341(14) 0.0009(13) -0.0013(11) -0.0006(12)
C15 0.0259(13) 0.0265(13) 0.0393(15) -0.0133(11) -0.0013(11) 0.0034(11)
C16 0.0191(12) 0.0298(14) 0.0439(15) -0.0106(12) 0.0026(11) -0.0013(10)
N1 0.0177(10) 0.0266(11) 0.0379(12) -0.0119(9) 0.0024(9) -0.0002(8)
N2 0.0185(10) 0.0266(11) 0.0361(12) -0.0113(9) 0.0050(9) -0.0020(8)
O1 0.0217(8) 0.0250(9) 0.0315(9) -0.0054(7) 0.0038(7) -0.0020(7)
O2 0.0198(9) 0.0303(10) 0.0646(13) -0.0070(9) 0.0039(9) -0.0043(8)
O3 0.0229(9) 0.0298(10) 0.0596(13) -0.0062(9) 0.0084(9) 0.0004(8)
O4 0.0464(12) 0.0475(12) 0.0317(10) 0.0055(9) -0.0039(9) 0.0085(9)
O5 0.0619(15) 0.0461(13) 0.0355(11) -0.0061(10) 0.0000(10) -0.0049(11)
O6 0.0548(14) 0.0588(15) 0.0499(13) 0.0066(11) -0.0002(11) 0.0056(11)
O7 0.0393(12) 0.0918(19) 0.0421(12) 0.0226(12) -0.0045(10) -0.0268(12)
O8 0.0286(11) 0.0906(18) 0.0440(12) -0.0237(12) 0.0035(9) 0.0011(11)
S1 0.0211(3) 0.0661(5) 0.0279(3) 0.0013(3) 0.0002(3) -0.0090(3)
Zn1 0.02357(16) 0.02200(16) 0.03161(17) -0.00830(12) 0.00458(12) -0.00207(11)
Zn2 0.01870(15) 0.02293(16) 0.04204(19) -0.01073(12) 0.00677(12) -0.00188(11)
O9 0.194(6) 0.302(8) 0.142(5) 0.120(5) -0.002(4) 0.037(5)

loop_
_atom_type_symbol
_atom_type_description
_atom_type_scat_dispersion_real
_atom_type_scat_dispersion_imag
_atom_type_scat_source
C C 0.0033 0.0016 'International Tables Vol C Tables 4.2.6.8 and 6.1.1.4'
H H 0.0000 0.0000 'International Tables Vol C Tables 4.2.6.8 and 6.1.1.4'
N N 0.0061 0.0033 'International Tables Vol C Tables 4.2.6.8 and 6.1.1.4'
O O 0.0106 0.0060 'International Tables Vol C Tables 4.2.6.8 and 6.1.1.4'
S S 0.1246 0.1234 'International Tables Vol C Tables 4.2.6.8 and 6.1.1.4'
Zn Zn 0.2839 1.4301 'International Tables Vol C Tables 4.2.6.8 and 6.1.1.4'

loop_
_geom_angle_atom_site_label_1
_geom_angle_atom_site_label_2
_geom_angle_atom_site_label_3
_geom_angle
_geom_angle_site_symmetry_1
_geom_angle_site_symmetry_3
C16 N3 C15 102.8(2) . .
C16 N3 Zn2 123.23(17) . 12_767
C15 N3 Zn2 132.42(18) . 12_767
O3 C1 O2 126.9(2) . .
O3 C1 C2 117.7(2) . .
O2 C1 C2 115.5(2) . .
C3 C2 C7 119.6(2) . .
C3 C2 C1 119.7(2) . .
C7 C2 C1 120.7(2) . .
C2 C3 C4 120.8(3) . .
C3 C4 C5 118.9(3) . .
C6 C5 C4 121.0(2) . .
C6 C5 S1 119.8(2) . .
C4 C5 S1 119.2(2) . .
C5 C6 C7 119.5(3) . .
C2 C7 C6 120.2(3) . .
C9 C8 C13 121.3(3) . .
C9 C8 S1 119.4(2) . .
C13 C8 S1 119.2(2) . .
C8 C9 C10 118.7(3) . .
C11 C10 C9 121.0(3) . .
C10 C11 C12 119.4(3) . .
C10 C11 C14 120.8(3) . .
C12 C11 C14 119.7(3) . .
C11 C12 C13 120.5(3) . .
C8 C13 C12 119.0(3) . .
O5 C14 O4 124.3(3) . .
O5 C14 C11 118.2(3) . .
O4 C14 C11 117.5(3) . .
N1 C15 N3 112.8(2) . .
N2 C16 N3 112.7(2) . .
C15 N1 N2 105.40(19) . .
C15 N1 Zn2 131.23(17) . .
N2 N1 Zn2 122.59(15) . .
C16 N2 N1 106.29(19) . .
C16 N2 Zn1 128.68(17) . .
N1 N2 Zn1 122.70(15) . .
Zn1 O1 Zn2 104.09(8) 9_666 .
Zn1 O1 Zn1 99.59(7) 9_666 .
Zn2 O1 Zn1 116.26(8) . .
C1 O2 Zn2 132.14(17) . .
C1 O3 Zn1 126.97(17) . 9_666
C14 O4 Zn1 111.89(18) . 10_556
C14 O5 Zn2 148.4(2) . 2_564
O7 S1 O8 119.04(15) . .
O7 S1 C8 108.46(14) . .
O8 S1 C8 108.47(14) . .
O7 S1 C5 107.69(14) . .
O8 S1 C5 108.71(13) . .
C8 S1 C5 103.36(12) . .
O4 Zn1 O1 127.12(8) 10_656 9_666
O4 Zn1 N2 116.44(9) 10_656 .
O1 Zn1 N2 115.73(8) 9_666 .
O4 Zn1 O3 91.90(8) 10_656 9_666
O1 Zn1 O3 95.89(7) 9_666 9_666
N2 Zn1 O3 90.32(8) . 9_666
O4 Zn1 O1 92.34(8) 10_656 .
O1 Zn1 O1 80.41(7) 9_666 .
N2 Zn1 O1 89.05(7) . .
O3 Zn1 O1 175.53(7) 9_666 .
N3 Zn2 O1 175.32(8) 15_566 .
N3 Zn2 N1 95.47(8) 15_566 .
O1 Zn2 N1 88.90(7) . .
N3 Zn2 O2 86.57(8) 15_566 .
O1 Zn2 O2 89.17(7) . .
N1 Zn2 O2 176.24(8) . .
N3 Zn2 O5 87.48(9) 15_566 2_565
O1 Zn2 O5 94.31(8) . 2_565
N1 Zn2 O5 88.68(9) . 2_565
O2 Zn2 O5 88.24(8) . 2_565
N3 Zn2 O6 87.17(9) 15_566 .
O1 Zn2 O6 90.73(8) . .
N1 Zn2 O6 95.70(9) . .
O2 Zn2 O6 87.56(9) . .
O5 Zn2 O6 173.39(9) 2_565 .

loop_
_geom_bond_atom_site_label_1
_geom_bond_atom_site_label_2
_geom_bond_distance
_geom_bond_site_symmetry_2
N3 C16 1.333(3) .
N3 C15 1.345(3) .
N3 Zn2 2.056(2) 12_767
C1 O3 1.243(3) .
C1 O2 1.252(3) .
C1 C2 1.519(3) .
C2 C3 1.378(4) .
C2 C7 1.379(4) .
C3 C4 1.380(4) .
C4 C5 1.382(4) .
C5 C6 1.372(4) .
C5 S1 1.769(2) .
C6 C7 1.383(4) .
C8 C9 1.371(4) .
C8 C13 1.378(4) .
C8 S1 1.766(3) .
C9 C10 1.393(4) .
C10 C11 1.373(4) .
C11 C12 1.375(4) .
C11 C14 1.499(4) .
C12 C13 1.392(4) .
C14 O5 1.241(4) .
C14 O4 1.265(3) .
C15 N1 1.317(3) .
C16 N2 1.316(3) .
N1 N2 1.373(3) .
N1 Zn2 2.069(2) .
N2 Zn1 2.003(2) .
O1 Zn1 2.0024(17) 9_666
O1 Zn2 2.0615(16) .
O1 Zn1 2.1498(17) .
O2 Zn2 2.0752(18) .
O3 Zn1 2.1029(18) 9_666
O4 Zn1 1.996(2) 10_556
O5 Zn2 2.237(2) 2_564
O6 Zn2 2.245(2) .
O7 S1 1.427(2) .
O8 S1 1.432(2) .
Zn1 O4 1.996(2) 10_656
Zn1 O1 2.0024(17) 9_666
Zn1 O3 2.1030(18) 9_666
Zn2 N3 2.056(2) 15_566
Zn2 O5 2.237(2) 2_565
